data_7052141
loop_
_publ_author_name
'Johannes Teichert'
'Pascal Ouli\'e'
'Kane Jacob'
'Laure Vendier'
'Michel Etienne'
'Rosa M. Claramunt'
'Concepci\'on L\'opez'
'Carlos P\'erez Medina'
'Ibon Alkorta'
'Jos\'e Elguero'

_publ_section_title
;
 The structure of fluorinated indazoles: the effect of the replacement
 of a H by a F atom on the supramolecular structure of NH-indazoles
;
_journal_issue 6
_journal_name_full 'New Journal of Chemistry'
_journal_page_first 936
_journal_paper_doi 10.1039/b617988f
_journal_volume 31
_journal_year 2007
_chemical_absolute_configuration unk
_chemical_compound_source 'synthesis as described'
_chemical_formula_moiety 'C8 H1 F7 N2'
_chemical_formula_sum 'C8 H F7 N2'
_chemical_formula_weight 258.11
_chemical_name_systematic
;
?
;
_space_group_IT_number 145
_symmetry_cell_setting trigonal
_symmetry_Int_Tables_number 145
_symmetry_space_group_name_Hall 'P 32'
_symmetry_space_group_name_H-M 'P 32'
_atom_sites_solution_hydrogens geom
_atom_sites_solution_primary direct
_atom_sites_solution_secondary difmap
_cell_angle_alpha 90
_cell_angle_beta 90
_cell_angle_gamma 120
_cell_formula_units_Z 3
_cell_length_a 12.5382(18)
_cell_length_b 12.5382(18)
_cell_length_c 4.9499(10)
_cell_measurement_reflns_used 1650
_cell_measurement_temperature 180
_cell_measurement_theta_max 32.1231
_cell_measurement_theta_min 3.24
_cell_measurement_wavelength 0.71073
_cell_volume 673.90(19)
_computing_cell_refinement 'CrysAlis RED, Oxford Diffraction Ltd.'
_computing_data_collection 'CrysAlis CCD, Oxford Diffraction Ltd.'
_computing_data_reduction 'CrysAlis RED, Oxford Diffraction Ltd.'
_computing_molecular_graphics 'Ortep-3 for Windows (Farrugia, 1997)'
_computing_publication_material 'WinGX publication routines (Farrugia, 1999)'
_computing_structure_refinement 'SHELXL-97 (Sheldrick, 1997)'
_computing_structure_solution 'SIR92 (Giacovazzo et al, 1993)'
_diffrn_ambient_temperature 180
_diffrn_measured_fraction_theta_full 0.959
_diffrn_measured_fraction_theta_max 0.959
_diffrn_measurement_device_type 'Oxford-Diffraction XCALIBUR'
_diffrn_measurement_method \w-\f
_diffrn_radiation_monochromator graphite
_diffrn_radiation_source 'fine-focus sealed tube'
_diffrn_radiation_type MoK\a
_diffrn_radiation_wavelength 0.71073
_diffrn_reflns_av_R_equivalents 0.0828
_diffrn_reflns_av_unetI/netI 0.0946
_diffrn_reflns_limit_h_max 18
_diffrn_reflns_limit_h_min -18
_diffrn_reflns_limit_k_max 18
_diffrn_reflns_limit_k_min -17
_diffrn_reflns_limit_l_max 6
_diffrn_reflns_limit_l_min -7
_diffrn_reflns_number 7260
_diffrn_reflns_theta_full 32.14
_diffrn_reflns_theta_max 32.14
_diffrn_reflns_theta_min 3.25
_diffrn_standards_decay_% 0
_diffrn_standards_interval_count 0
_diffrn_standards_interval_time 0
_diffrn_standards_number 0
_exptl_absorpt_coefficient_mu 0.219
_exptl_absorpt_correction_T_max 0.974
_exptl_absorpt_correction_T_min 0.928
_exptl_absorpt_correction_type refdelf
_exptl_absorpt_process_details
;
(See: Walker, N. & Stuart, D. (1983) Acta Cryst. A39, 158-166)
;
_exptl_crystal_colour colourless
_exptl_crystal_density_diffrn 1.908
_exptl_crystal_density_method 'not measured'
_exptl_crystal_description stick
_exptl_crystal_F_000 378
_exptl_crystal_size_max 0.35
_exptl_crystal_size_mid 0.15
_exptl_crystal_size_min 0.1
_refine_diff_density_max 0.177
_refine_diff_density_min -0.206
_refine_diff_density_rms 0.045
_refine_ls_extinction_method none
_refine_ls_goodness_of_fit_ref 0.92
_refine_ls_hydrogen_treatment constr
_refine_ls_matrix_type full
_refine_ls_number_parameters 154
_refine_ls_number_reflns 1520
_refine_ls_number_restraints 1
_refine_ls_restrained_S_all 0.92
_refine_ls_R_factor_all 0.1385
_refine_ls_R_factor_gt 0.0418
_refine_ls_shift/su_max 0
_refine_ls_shift/su_mean 0
_refine_ls_structure_factor_coef Fsqd
_refine_ls_weighting_details 'calc w=1/[\s^2^(Fo^2^)+(0.0324P)^2^+0.0000P] where P=(Fo^2^+2Fc^2^)/3'
_refine_ls_weighting_scheme calc
_refine_ls_wR_factor_gt 0.0713
_refine_ls_wR_factor_ref 0.0934
_reflns_number_gt 694
_reflns_number_total 1520
_reflns_threshold_expression >2\s(I)
_cod_data_source_file b617988f.txt
_cod_data_source_block 3
_cod_database_code 7052141

loop_
_symmetry_equiv_pos_as_xyz
'x, y, z'
'-y, x-y, z+2/3'
'-x+y, -x, z+1/3'

loop_
_atom_site_label
_atom_site_type_symbol
_atom_site_fract_x
_atom_site_fract_y
_atom_site_fract_z
_atom_site_U_iso_or_equiv
_atom_site_adp_type
_atom_site_occupancy
_atom_site_symmetry_multiplicity
_atom_site_calc_flag
_atom_site_refinement_flags
_atom_site_disorder_assembly
_atom_site_disorder_group
C3 C 0.2938(4) 0.2177(4) 1.2547(8) 0.0372(9) Uani 1 1 d . . .
C3A C 0.3236(3) 0.3207(3) 1.0923(8) 0.0335(8) Uani 1 1 d . . .
C4 C 0.4281(4) 0.4350(4) 1.0308(9) 0.0410(10) Uani 1 1 d . . .
C5 C 0.4212(4) 0.5098(4) 0.8455(8) 0.0440(10) Uani 1 1 d . . .
C6 C 0.3095(4) 0.4737(4) 0.7063(9) 0.0427(10) Uani 1 1 d . . .
C7 C 0.2061(4) 0.3661(4) 0.7612(8) 0.0422(10) Uani 1 1 d . . .
C7A C 0.2126(3) 0.2893(3) 0.9554(8) 0.0359(9) Uani 1 1 d . . .
C8 C 0.3750(4) 0.1901(4) 1.4260(10) 0.0425(9) Uani 1 1 d . . .
N1 N 0.1273(3) 0.1761(3) 1.0439(7) 0.0439(9) Uani 1 1 d . . .
H1 H 0.0518 0.1375 0.9911 0.053 Uiso 1 1 calc R . .
N2 N 0.1758(3) 0.1311(3) 1.2272(7) 0.0427(8) Uani 1 1 d . . .
F1 F 0.3106(2) 0.0981(3) 1.5975(5) 0.0735(9) Uani 1 1 d . . .
F2 F 0.4514(2) 0.2874(2) 1.5753(5) 0.0602(7) Uani 1 1 d . . .
F3 F 0.4446(3) 0.1608(3) 1.2786(5) 0.0645(8) Uani 1 1 d . . .
F4 F 0.5359(2) 0.4681(2) 1.1565(5) 0.0564(7) Uani 1 1 d . . .
F5 F 0.5191(2) 0.6189(2) 0.7810(5) 0.0614(7) Uani 1 1 d . . .
F6 F 0.3102(2) 0.5519(2) 0.5172(5) 0.0587(7) Uani 1 1 d . . .
F7 F 0.1001(2) 0.3317(2) 0.6290(5) 0.0612(7) Uani 1 1 d . . .

loop_
_atom_site_aniso_label
_atom_site_aniso_U_11
_atom_site_aniso_U_22
_atom_site_aniso_U_33
_atom_site_aniso_U_23
_atom_site_aniso_U_13
_atom_site_aniso_U_12
C3 0.036(2) 0.035(2) 0.042(2) -0.0007(18) 0.0047(18) 0.0182(18)
C3A 0.036(2) 0.0322(19) 0.037(2) -0.0003(17) 0.0071(17) 0.0205(18)
C4 0.033(2) 0.038(2) 0.049(3) -0.005(2) 0.0009(19) 0.0155(19)
C5 0.046(2) 0.030(2) 0.052(3) 0.007(2) 0.014(2) 0.016(2)
C6 0.057(3) 0.040(2) 0.039(2) 0.002(2) 0.003(2) 0.030(2)
C7 0.045(2) 0.049(3) 0.042(3) 0.003(2) 0.0001(19) 0.030(2)
C7A 0.036(2) 0.031(2) 0.045(3) -0.0017(19) 0.0030(18) 0.0194(18)
C8 0.043(2) 0.045(3) 0.045(2) 0.004(2) 0.006(2) 0.026(2)
N1 0.0341(19) 0.041(2) 0.057(2) 0.0017(16) -0.0050(17) 0.0190(16)
N2 0.042(2) 0.0375(18) 0.053(2) 0.0004(17) -0.0023(17) 0.0231(17)
F1 0.0621(18) 0.0719(19) 0.084(2) 0.0363(16) 0.0009(15) 0.0316(15)
F2 0.0648(17) 0.0649(18) 0.0594(17) -0.0143(14) -0.0198(14) 0.0388(15)
F3 0.0705(18) 0.085(2) 0.0655(18) -0.0083(15) -0.0023(14) 0.0598(18)
F4 0.0344(13) 0.0512(15) 0.0698(18) 0.0066(13) -0.0060(12) 0.0111(11)
F5 0.0580(17) 0.0407(14) 0.0742(18) 0.0102(13) 0.0144(14) 0.0161(13)
F6 0.0769(18) 0.0561(15) 0.0538(16) 0.0152(13) 0.0076(13) 0.0413(15)
F7 0.0568(16) 0.0670(17) 0.0641(17) 0.0036(14) -0.0156(13) 0.0342(15)

loop_
_atom_type_symbol
_atom_type_description
_atom_type_scat_dispersion_real
_atom_type_scat_dispersion_imag
_atom_type_scat_source
C C 0.0033 0.0016 'International Tables Vol C Tables 4.2.6.8 and 6.1.1.4'
H H 0 0 'International Tables Vol C Tables 4.2.6.8 and 6.1.1.4'
N N 0.0061 0.0033 'International Tables Vol C Tables 4.2.6.8 and 6.1.1.4'
F F 0.0171 0.0103 'International Tables Vol C Tables 4.2.6.8 and 6.1.1.4'

loop_
_geom_angle_atom_site_label_1
_geom_angle_atom_site_label_2
_geom_angle_atom_site_label_3
_geom_angle
_geom_angle_site_symmetry_1
_geom_angle_site_symmetry_3
_geom_angle_publ_flag
N2 C3 C3A 111.5(4) . . ?
N2 C3 C8 118.5(4) . . ?
C3A C3 C8 129.8(4) . . ?
C3 C3A C4 138.0(4) . . ?
C3 C3A C7A 104.2(3) . . ?
C4 C3A C7A 117.7(4) . . ?
C5 C4 F4 120.2(3) . . ?
C5 C4 C3A 120.3(4) . . ?
F4 C4 C3A 119.5(4) . . ?
F5 C5 C4 121.9(4) . . ?
F5 C5 C6 117.6(4) . . ?
C4 C5 C6 120.5(4) . . ?
C7 C6 F6 121.3(4) . . ?
C7 C6 C5 121.5(4) . . ?
F6 C6 C5 117.3(4) . . ?
F7 C7 C6 121.5(4) . . ?
F7 C7 C7A 120.3(4) . . ?
C6 C7 C7A 118.1(4) . . ?
N1 C7A C7 131.3(4) . . ?
N1 C7A C3A 106.8(3) . . ?
C7 C7A C3A 121.8(4) . . ?
F3 C8 F1 108.0(3) . . ?
F3 C8 F2 106.7(3) . . ?
F1 C8 F2 106.6(4) . . ?
F3 C8 C3 111.9(4) . . ?
F1 C8 C3 112.0(3) . . ?
F2 C8 C3 111.3(3) . . ?
C7A N1 N2 111.6(3) . . ?
C3 N2 N1 105.9(3) . . ?

loop_
_geom_bond_atom_site_label_1
_geom_bond_atom_site_label_2
_geom_bond_distance
_geom_bond_site_symmetry_2
_geom_bond_publ_flag
C3 N2 1.334(5) . ?
C3 C3A 1.405(6) . ?
C3 C8 1.492(6) . ?
C3A C4 1.409(5) . ?
C3A C7A 1.415(6) . ?
C4 C5 1.346(5) . ?
C4 F4 1.351(5) . ?
C5 F5 1.342(5) . ?
C5 C6 1.417(6) . ?
C6 C7 1.351(5) . ?
C6 F6 1.352(5) . ?
C7 F7 1.345(4) . ?
C7 C7A 1.391(5) . ?
C7A N1 1.353(5) . ?
C8 F3 1.323(5) . ?
C8 F1 1.331(5) . ?
C8 F2 1.336(5) . ?
N1 N2 1.362(5) . ?

loop_
_cod_related_entry_id
_cod_related_entry_database
_cod_related_entry_code
1 ChemSpider 21141616
